data_4516669
loop_
_publ_author_name
'Tseng, Kuei-Nin T.'
'Kampf, Jeff W.'
'Szymczak, Nathaniel K.'

_publ_section_title
;
 Mechanism of N,N,N-Amide Ruthenium(II) Hydride Mediated Acceptorless
 Alcohol Dehydrogenation: Inner-Sphere \b-H Elimination versus
 Outer-Sphere Bifunctional Metal--Ligand Cooperativity
;
_journal_issue 9
_journal_name_full 'ACS Catalysis'
_journal_page_first 5468
_journal_paper_doi 10.1021/acscatal.5b00952
_journal_volume 5
_journal_year 2015
_chemical_formula_moiety 'C76 H60 N10 P2 Ru2, 0.5(C6 H6), 3(C6 H6)'
_chemical_formula_sum 'C97 H81 N10 P2 Ru2'
_chemical_formula_weight 1650.80
_space_group_IT_number 2
_space_group_name_Hall '-P 1'
_space_group_name_H-M_alt 'P -1'
_symmetry_cell_setting triclinic
_symmetry_space_group_name_H-M 'P -1'
_atom_sites_solution_hydrogens geom
_atom_sites_solution_primary direct
_atom_sites_solution_secondary difmap
_audit_creation_method SHELXL-97
_cell_angle_alpha 71.991(5)
_cell_angle_beta 73.730(5)
_cell_angle_gamma 81.086(6)
_cell_formula_units_Z 2
_cell_length_a 13.7897(3)
_cell_length_b 15.8415(3)
_cell_length_c 19.6154(14)
_cell_measurement_reflns_used 45432
_cell_measurement_temperature 85(2)
_cell_measurement_theta_max 68.30
_cell_measurement_theta_min 2.40
_cell_volume 3900.9(3)
_computing_cell_refinement 'CrystalClear-SM Expert 2.0 r12'
_computing_data_collection 'CrystalClear-SM Expert 2.0 r12 (Rigaku, 2011)'
_computing_data_reduction 'CrystalClear-SM Expert 2.0 r12'
_computing_molecular_graphics 'Bruker SHELXTL'
_computing_publication_material 'Bruker SHELXTL'
_computing_structure_refinement 'SHELXL-97 (Sheldrick, 1997)'
_computing_structure_solution 'SHELXS-97 (Sheldrick, 1990)'
_diffrn_ambient_temperature 85(2)
_diffrn_detector_area_resol_mean 29.257
_diffrn_measured_fraction_theta_full 0.987
_diffrn_measured_fraction_theta_max 0.987
_diffrn_measurement_device_type 'Rigaku Saturn944+ CCD'
_diffrn_measurement_method \w
_diffrn_radiation_monochromator confocal
_diffrn_radiation_source 'micro-focus rotating anode'
_diffrn_radiation_type CuK\a
_diffrn_radiation_wavelength 1.54178
_diffrn_reflns_av_R_equivalents 0.1607
_diffrn_reflns_av_sigmaI/netI 0.0880
_diffrn_reflns_limit_h_max 16
_diffrn_reflns_limit_h_min -16
_diffrn_reflns_limit_k_max 19
_diffrn_reflns_limit_k_min -18
_diffrn_reflns_limit_l_max 23
_diffrn_reflns_limit_l_min -23
_diffrn_reflns_number 111779
_diffrn_reflns_theta_full 68.24
_diffrn_reflns_theta_max 68.24
_diffrn_reflns_theta_min 2.94
_exptl_absorpt_coefficient_mu 3.961
_exptl_absorpt_correction_T_max 0.9250
_exptl_absorpt_correction_T_min 0.7970
_exptl_absorpt_correction_type multi-scan
_exptl_absorpt_process_details
;
    Higashi, T. (1995). Program for Absorption Correction.
    Rigaku Corporation, Tokyo, Japan.
;
_exptl_crystal_colour black
_exptl_crystal_density_diffrn 1.405
_exptl_crystal_density_method 'not measured'
_exptl_crystal_description needle
_exptl_crystal_F_000 1702
_exptl_crystal_size_max 0.06
_exptl_crystal_size_mid 0.02
_exptl_crystal_size_min 0.02
_refine_diff_density_max 2.576
_refine_diff_density_min -2.494
_refine_diff_density_rms 0.174
_refine_ls_extinction_coef 0.00216(13)
_refine_ls_extinction_expression Fc^*^=kFc[1+0.001xFc^2^\l^3^/sin(2\q)]^-1/4^
_refine_ls_extinction_method SHELXL
_refine_ls_goodness_of_fit_ref 1.103
_refine_ls_hydrogen_treatment constr
_refine_ls_matrix_type full
_refine_ls_number_parameters 1084
_refine_ls_number_reflns 14107
_refine_ls_number_restraints 204
_refine_ls_restrained_S_all 1.095
_refine_ls_R_factor_all 0.1001
_refine_ls_R_factor_gt 0.0869
_refine_ls_shift/su_max 0.001
_refine_ls_shift/su_mean 0.000
_refine_ls_structure_factor_coef Fsqd
_refine_ls_weighting_details 'calc w=1/[\s^2^(Fo^2^)+(0.1570P)^2^+0.0000P] where P=(Fo^2^+2Fc^2^)/3'
_refine_ls_weighting_scheme calc
_refine_ls_wR_factor_gt 0.2298
_refine_ls_wR_factor_ref 0.2419
_reflns_number_gt 10758
_reflns_number_total 14107
_reflns_threshold_expression >2sigma(I)
_cod_data_source_file cs5b00952_si_002.cif
_cod_data_source_block kt3103
_cod_database_code 4516669

loop_
_symmetry_equiv_pos_as_xyz
'x, y, z'
'-x, -y, -z'

loop_
_atom_site_label
_atom_site_type_symbol
_atom_site_fract_x
_atom_site_fract_y
_atom_site_fract_z
_atom_site_U_iso_or_equiv
_atom_site_adp_type
_atom_site_occupancy
_atom_site_symmetry_multiplicity
_atom_site_calc_flag
_atom_site_refinement_flags
_atom_site_disorder_assembly
_atom_site_disorder_group
Ru1 Ru 0.59987(2) 0.59805(2) 0.153617(19) 0.02583(9) Uani 1 1 d . . .
Ru2 Ru 0.56985(2) 0.38368(2) 0.314925(19) 0.02635(9) Uani 1 1 d . . .
P1 P 0.61782(8) 0.75136(8) 0.13725(7) 0.0270(3) Uani 1 1 d . . .
P2 P 0.51957(8) 0.23632(8) 0.34442(7) 0.0272(3) Uani 1 1 d . . .
N1 N 0.4595(3) 0.6232(3) 0.1231(2) 0.0270(9) Uani 1 1 d . . .
N2 N 0.5364(3) 0.6143(3) -0.0030(2) 0.0309(9) Uani 1 1 d . . .
N3 N 0.6751(3) 0.6089(3) 0.0503(2) 0.0307(9) Uani 1 1 d . . .
N4 N 0.8479(3) 0.5859(3) 0.0642(2) 0.0277(9) Uani 1 1 d . . .
N5 N 0.7325(3) 0.5635(3) 0.1843(2) 0.0266(9) Uani 1 1 d . . .
N6 N 0.6974(3) 0.3656(3) 0.2357(2) 0.0300(9) Uani 1 1 d . . .
N7 N 0.8090(3) 0.2951(3) 0.3153(2) 0.0308(9) Uani 1 1 d . . .
N8 N 0.6488(3) 0.3425(3) 0.3890(2) 0.0297(9) Uani 1 1 d . . .
N9 N 0.5261(3) 0.3767(3) 0.4935(2) 0.0309(9) Uani 1 1 d . . .
N10 N 0.4409(3) 0.4171(3) 0.3932(2) 0.0302(9) Uani 1 1 d . . .
C1 C 0.3728(3) 0.6597(3) 0.2396(3) 0.0302(11) Uani 1 1 d . . .
H1A H 0.4149 0.6132 0.2667 0.045 Uiso 1 1 calc R . .
H1B H 0.3039 0.6628 0.2710 0.045 Uiso 1 1 calc R . .
H1C H 0.4016 0.7172 0.2259 0.045 Uiso 1 1 calc R . .
C2 C 0.3697(3) 0.6386(4) 0.1717(3) 0.0319(11) Uani 1 1 d . . .
C3 C 0.2775(3) 0.6353(4) 0.1586(3) 0.0351(12) Uani 1 1 d . . .
H3 H 0.2167 0.6430 0.1944 0.042 Uiso 1 1 calc R . .
C4 C 0.2729(4) 0.6208(4) 0.0930(3) 0.0387(13) Uani 1 1 d . . .
H4 H 0.2099 0.6159 0.0843 0.046 Uiso 1 1 calc R . .
C5 C 0.3620(4) 0.6139(4) 0.0415(3) 0.0363(12) Uani 1 1 d . . .
H5 H 0.3608 0.6073 -0.0048 0.044 Uiso 1 1 calc R . .
C6 C 0.4548(3) 0.6165(3) 0.0565(2) 0.0281(10) Uani 1 1 d . . .
C7 C 0.6318(3) 0.6138(3) -0.0059(3) 0.0275(10) Uani 1 1 d . . .
C8 C 0.7134(3) 0.6157(3) -0.0727(2) 0.0268(10) Uani 1 1 d . . .
C9 C 0.7112(4) 0.6242(3) -0.1451(3) 0.0327(11) Uani 1 1 d . . .
H9 H 0.6489 0.6299 -0.1585 0.039 Uiso 1 1 calc R . .
C10 C 0.8036(4) 0.6240(4) -0.1971(3) 0.0345(12) Uani 1 1 d . . .
H10 H 0.8047 0.6313 -0.2473 0.041 Uiso 1 1 calc R . .
C11 C 0.8949(4) 0.6132(4) -0.1763(3) 0.0357(12) Uani 1 1 d . . .
H11 H 0.9571 0.6125 -0.2126 0.043 Uiso 1 1 calc R . .
C12 C 0.8970(3) 0.6035(4) -0.1042(3) 0.0322(11) Uani 1 1 d . . .
H12 H 0.9592 0.5947 -0.0901 0.039 Uiso 1 1 calc R . .
C13 C 0.8036(3) 0.6072(3) -0.0526(3) 0.0305(11) Uani 1 1 d . . .
C14 C 0.7797(3) 0.6000(3) 0.0267(3) 0.0303(11) Uani 1 1 d . . .
C15 C 0.8278(3) 0.5689(3) 0.1398(3) 0.0295(11) Uani 1 1 d . . .
C16 C 0.9097(3) 0.5537(3) 0.1718(3) 0.0321(11) Uani 1 1 d . . .
H16 H 0.9768 0.5594 0.1414 0.038 Uiso 1 1 calc R . .
C17 C 0.8928(3) 0.5305(4) 0.2474(3) 0.0372(12) Uani 1 1 d . . .
H17 H 0.9482 0.5210 0.2694 0.045 Uiso 1 1 calc R . .
C18 C 0.7946(3) 0.5209(3) 0.2921(3) 0.0314(11) Uani 1 1 d . . .
H18 H 0.7824 0.5044 0.3444 0.038 Uiso 1 1 calc R . .
C19 C 0.7154(3) 0.5360(3) 0.2586(3) 0.0293(11) Uani 1 1 d . . .
C20 C 0.6072(3) 0.5207(3) 0.2973(3) 0.0265(10) Uani 1 1 d . . .
H20A H 0.5635 0.5630 0.2677 0.032 Uiso 1 1 calc R . .
H20B H 0.5921 0.5331 0.3458 0.032 Uiso 1 1 calc R . .
C21 C 0.5866(3) 0.4568(3) 0.1627(3) 0.0246(10) Uani 1 1 d . . .
H21A H 0.5340 0.4316 0.2078 0.030 Uiso 1 1 calc R . .
H21B H 0.5652 0.4537 0.1194 0.030 Uiso 1 1 calc R . .
C22 C 0.6843(3) 0.4030(3) 0.1661(3) 0.0268(10) Uani 1 1 d . . .
C23 C 0.7597(3) 0.3926(3) 0.1054(3) 0.0308(11) Uani 1 1 d . . .
H23 H 0.7493 0.4169 0.0570 0.037 Uiso 1 1 calc R . .
C24 C 0.8512(3) 0.3461(4) 0.1157(3) 0.0322(11) Uani 1 1 d . . .
H24 H 0.9035 0.3372 0.0746 0.039 Uiso 1 1 calc R . .
C25 C 0.8648(3) 0.3133(4) 0.1862(3) 0.0323(11) Uani 1 1 d . . .
H25 H 0.9274 0.2823 0.1937 0.039 Uiso 1 1 calc R . .
C26 C 0.7880(3) 0.3248(3) 0.2467(3) 0.0288(11) Uani 1 1 d . . .
C27 C 0.7484(3) 0.3063(3) 0.3766(3) 0.0297(11) Uani 1 1 d . . .
C28 C 0.7768(4) 0.2798(4) 0.4472(3) 0.0335(11) Uani 1 1 d . . .
C29 C 0.8669(4) 0.2394(4) 0.4666(3) 0.0372(12) Uani 1 1 d . . .
H29 H 0.9238 0.2240 0.4310 0.045 Uiso 1 1 calc R . .
C30 C 0.8696(4) 0.2227(4) 0.5396(3) 0.0407(13) Uani 1 1 d . . .
H30 H 0.9299 0.1956 0.5541 0.049 Uiso 1 1 calc R . .
C31 C 0.7858(4) 0.2447(4) 0.5930(3) 0.0397(13) Uani 1 1 d . . .
H31 H 0.7898 0.2317 0.6428 0.048 Uiso 1 1 calc R . .
C32 C 0.6966(4) 0.2857(4) 0.5729(3) 0.0378(13) Uani 1 1 d . . .
H32 H 0.6397 0.3018 0.6082 0.045 Uiso 1 1 calc R . .
C33 C 0.6939(4) 0.3021(4) 0.4997(3) 0.0321(11) Uani 1 1 d . . .
C34 C 0.6140(3) 0.3439(3) 0.4617(3) 0.0290(10) Uani 1 1 d . . .
C35 C 0.4462(3) 0.4141(3) 0.4628(3) 0.0288(11) Uani 1 1 d . . .
C36 C 0.3646(4) 0.4469(4) 0.5097(3) 0.0338(12) Uani 1 1 d . . .
H36 H 0.3697 0.4454 0.5574 0.041 Uiso 1 1 calc R . .
C37 C 0.2766(4) 0.4815(4) 0.4885(3) 0.0367(12) Uani 1 1 d . . .
H37 H 0.2214 0.5055 0.5203 0.044 Uiso 1 1 calc R . .
C38 C 0.2708(4) 0.4804(4) 0.4196(3) 0.0376(12) Uani 1 1 d . . .
H38 H 0.2101 0.5026 0.4039 0.045 Uiso 1 1 calc R . .
C39 C 0.3518(3) 0.4476(3) 0.3737(3) 0.0298(11) Uani 1 1 d . . .
C40 C 0.3440(3) 0.4418(4) 0.3006(3) 0.0341(12) Uani 1 1 d . . .
H40A H 0.3919 0.4801 0.2606 0.051 Uiso 1 1 calc R . .
H40B H 0.2749 0.4613 0.2951 0.051 Uiso 1 1 calc R . .
H40C H 0.3600 0.3801 0.2984 0.051 Uiso 1 1 calc R . .
C41 C 0.5155(3) 0.8305(3) 0.1045(3) 0.0317(11) Uani 1 1 d . . .
C42 C 0.4616(3) 0.8914(3) 0.1423(3) 0.0333(11) Uani 1 1 d . . .
H42 H 0.4810 0.8965 0.1836 0.040 Uiso 1 1 calc R . .
C43 C 0.3793(4) 0.9451(4) 0.1198(3) 0.0383(12) Uani 1 1 d . . .
H43 H 0.3425 0.9858 0.1464 0.046 Uiso 1 1 calc R . .
C44 C 0.3513(4) 0.9392(4) 0.0597(3) 0.0420(13) Uani 1 1 d . . .
H44 H 0.2961 0.9764 0.0440 0.050 Uiso 1 1 calc R . .
C45 C 0.4045(4) 0.8786(4) 0.0221(3) 0.0348(12) Uani 1 1 d . . .
H45 H 0.3852 0.8740 -0.0194 0.042 Uiso 1 1 calc R . .
C46 C 0.4858(3) 0.8246(4) 0.0446(3) 0.0320(11) Uani 1 1 d . . .
H46 H 0.5213 0.7831 0.0185 0.038 Uiso 1 1 calc R . .
C47 C 0.6272(3) 0.7903(4) 0.2142(3) 0.0314(11) Uani 1 1 d . . .
C48 C 0.5834(4) 0.7438(3) 0.2868(3) 0.0315(11) Uani 1 1 d . . .
H48 H 0.5533 0.6900 0.2960 0.038 Uiso 1 1 calc R . .
C49 C 0.5827(4) 0.7747(4) 0.3460(3) 0.0368(12) Uani 1 1 d . . .
H49 H 0.5524 0.7420 0.3951 0.044 Uiso 1 1 calc R . .
C50 C 0.6263(4) 0.8531(4) 0.3336(3) 0.0354(12) Uani 1 1 d . . .
H50 H 0.6256 0.8747 0.3738 0.043 Uiso 1 1 calc R . .
C51 C 0.6710(4) 0.8995(4) 0.2614(3) 0.0342(12) Uani 1 1 d . . .
H51 H 0.7014 0.9530 0.2526 0.041 Uiso 1 1 calc R . .
C52 C 0.6721(3) 0.8690(4) 0.2019(3) 0.0323(11) Uani 1 1 d . . .
H52 H 0.7032 0.9014 0.1529 0.039 Uiso 1 1 calc R . .
C53 C 0.7338(3) 0.7897(3) 0.0677(3) 0.0331(11) Uani 1 1 d . . .
C54 C 0.7385(4) 0.8236(4) -0.0075(3) 0.0377(12) Uani 1 1 d . . .
H54 H 0.6780 0.8332 -0.0238 0.045 Uiso 1 1 calc R . .
C55 C 0.8307(4) 0.8441(4) -0.0596(3) 0.0409(13) Uani 1 1 d . . .
H55 H 0.8327 0.8694 -0.1106 0.049 Uiso 1 1 calc R . .
C56 C 0.9193(4) 0.8267(4) -0.0354(3) 0.0412(13) Uani 1 1 d . . .
H56 H 0.9826 0.8379 -0.0704 0.049 Uiso 1 1 calc R . .
C57 C 0.9162(4) 0.7934(4) 0.0383(3) 0.0394(13) Uani 1 1 d . . .
H57 H 0.9771 0.7834 0.0543 0.047 Uiso 1 1 calc R . .
C58 C 0.8250(3) 0.7743(4) 0.0898(3) 0.0339(11) Uani 1 1 d . . .
H58 H 0.8239 0.7506 0.1408 0.041 Uiso 1 1 calc R . .
C59 C 0.5153(3) 0.1860(3) 0.2723(3) 0.0297(11) Uani 1 1 d . . .
C60 C 0.5160(3) 0.2388(4) 0.2013(3) 0.0326(11) Uani 1 1 d . . .
H60 H 0.5257 0.3004 0.1888 0.039 Uiso 1 1 calc R . .
C61 C 0.5030(4) 0.2041(4) 0.1480(3) 0.0352(12) Uani 1 1 d . . .
H61 H 0.5042 0.2413 0.0994 0.042 Uiso 1 1 calc R . .
C62 C 0.4882(3) 0.1149(4) 0.1664(3) 0.0356(12) Uani 1 1 d . . .
H62 H 0.4775 0.0906 0.1307 0.043 Uiso 1 1 calc R . .
C63 C 0.4890(4) 0.0603(4) 0.2373(3) 0.0366(12) Uani 1 1 d . . .
H63 H 0.4794 -0.0012 0.2498 0.044 Uiso 1 1 calc R . .
C64 C 0.5036(4) 0.0958(4) 0.2894(3) 0.0337(12) Uani 1 1 d . . .
H64 H 0.5057 0.0582 0.3372 0.040 Uiso 1 1 calc R . .
C65 C 0.3883(3) 0.2217(3) 0.4021(3) 0.0306(11) Uani 1 1 d . . .
C66 C 0.3112(4) 0.2087(3) 0.3731(3) 0.0338(12) Uani 1 1 d . . .
H66 H 0.3281 0.1974 0.3261 0.041 Uiso 1 1 calc R . .
C67 C 0.2107(4) 0.2122(4) 0.4126(3) 0.0377(13) Uani 1 1 d . . .
H67 H 0.1592 0.2040 0.3922 0.045 Uiso 1 1 calc R . .
C68 C 0.1847(4) 0.2277(4) 0.4820(3) 0.0426(14) Uani 1 1 d . . .
H68 H 0.1159 0.2299 0.5090 0.051 Uiso 1 1 calc R . .
C69 C 0.2611(4) 0.2399(4) 0.5109(3) 0.0376(12) Uani 1 1 d . . .
H69 H 0.2443 0.2499 0.5583 0.045 Uiso 1 1 calc R . .
C70 C 0.3602(4) 0.2376(3) 0.4716(3) 0.0328(11) Uani 1 1 d . . .
H70 H 0.4112 0.2470 0.4921 0.039 Uiso 1 1 calc R . .
C71 C 0.5982(3) 0.1471(4) 0.3950(3) 0.0314(11) Uani 1 1 d . . .
C72 C 0.5740(4) 0.1083(5) 0.4692(3) 0.0506(17) Uani 1 1 d . . .
H72 H 0.5121 0.1266 0.4990 0.061 Uiso 1 1 calc R . .
C73 C 0.6396(5) 0.0415(6) 0.5025(4) 0.063(2) Uani 1 1 d . . .
H73 H 0.6207 0.0141 0.5543 0.076 Uiso 1 1 calc R . .
C74 C 0.7308(4) 0.0151(4) 0.4611(3) 0.0471(15) Uani 1 1 d . . .
H74 H 0.7752 -0.0300 0.4836 0.057 Uiso 1 1 calc R . .
C75 C 0.7559(4) 0.0555(4) 0.3865(3) 0.0416(13) Uani 1 1 d . . .
H75 H 0.8186 0.0383 0.3569 0.050 Uiso 1 1 calc R . .
C76 C 0.6910(4) 0.1212(4) 0.3539(3) 0.0401(13) Uani 1 1 d . . .
H76 H 0.7106 0.1492 0.3022 0.048 Uiso 1 1 calc R . .
C77 C 0.7985(4) 0.9002(4) 0.7307(3) 0.0459(15) Uani 1 1 d . . .
H77 H 0.7409 0.8857 0.7712 0.055 Uiso 1 1 calc R . .
C78 C 0.8919(4) 0.8523(4) 0.7342(3) 0.0433(14) Uani 1 1 d . . .
H78 H 0.8982 0.8057 0.7772 0.052 Uiso 1 1 calc R . .
C79 C 0.9735(4) 0.8726(4) 0.6758(3) 0.0446(14) Uani 1 1 d . . .
H79 H 1.0368 0.8398 0.6784 0.054 Uiso 1 1 calc R . .
C80 C 0.9660(4) 0.9402(4) 0.6126(3) 0.0458(14) Uani 1 1 d . . .
H80 H 1.0235 0.9534 0.5719 0.055 Uiso 1 1 calc R . .
C81 C 0.8735(4) 0.9886(4) 0.6092(4) 0.0463(14) Uani 1 1 d . . .
H81 H 0.8677 1.0354 0.5662 0.056 Uiso 1 1 calc R . .
C82 C 0.7900(4) 0.9686(4) 0.6685(4) 0.0500(15) Uani 1 1 d . . .
H82 H 0.7269 1.0019 0.6663 0.060 Uiso 1 1 calc R . .
C83 C 0.1029(6) 0.8198(5) 0.2035(4) 0.064(2) Uani 1 1 d . . .
H83 H 0.1643 0.8110 0.1685 0.077 Uiso 1 1 calc R . .
C84 C 0.0237(6) 0.7699(5) 0.2168(4) 0.0679(19) Uani 1 1 d . . .
H84 H 0.0303 0.7267 0.1910 0.081 Uiso 1 1 calc R . .
C85 C -0.0666(5) 0.7820(5) 0.2680(4) 0.065(2) Uani 1 1 d . . .
H85 H -0.1216 0.7470 0.2775 0.078 Uiso 1 1 calc R . .
C86 C -0.0752(5) 0.8457(5) 0.3048(4) 0.0605(19) Uani 1 1 d . . .
H86 H -0.1363 0.8553 0.3396 0.073 Uiso 1 1 calc R . .
C87 C 0.0055(5) 0.8948(5) 0.2905(4) 0.0574(17) Uani 1 1 d . . .
H87 H -0.0001 0.9383 0.3159 0.069 Uiso 1 1 calc R . .
C88 C 0.0943(5) 0.8821(5) 0.2402(4) 0.065(2) Uani 1 1 d . . .
H88 H 0.1495 0.9165 0.2309 0.078 Uiso 1 1 calc R . .
C89 C 0.7964(4) 0.1361(4) 0.1380(3) 0.0505(16) Uani 1 1 d D . .
H89 H 0.7670 0.1709 0.1714 0.061 Uiso 1 1 calc R . .
C90 C 0.7858(4) 0.1667(3) 0.0668(3) 0.0472(15) Uani 1 1 d D . .
H90 H 0.7510 0.2229 0.0506 0.057 Uiso 1 1 calc R . .
C91 C 0.8261(4) 0.1151(4) 0.0191(3) 0.0534(16) Uani 1 1 d D . .
H91 H 0.8200 0.1360 -0.0306 0.064 Uiso 1 1 calc R . .
C92 C 0.8761(4) 0.0317(4) 0.0437(3) 0.067(2) Uani 1 1 d D . .
H92 H 0.9019 -0.0049 0.0113 0.081 Uiso 1 1 calc R . .
C93 C 0.8876(5) 0.0029(4) 0.1152(3) 0.072(3) Uani 1 1 d D . .
H93 H 0.9221 -0.0532 0.1324 0.087 Uiso 1 1 calc R . .
C94 C 0.8480(4) 0.0574(4) 0.1617(3) 0.063(2) Uani 1 1 d D . .
H94 H 0.8573 0.0391 0.2105 0.076 Uiso 1 1 calc R . .
C95 C -0.0060(12) 0.4550(5) 0.4433(5) 0.042(3) Uani 0.25 1 d PDU A -1
H95 H -0.0160 0.4160 0.4179 0.051 Uiso 0.25 1 calc PR A -1
C96 C 0.0005(11) 0.5439(5) 0.4074(4) 0.036(3) Uani 0.25 1 d PDU A -1
H96 H -0.0014 0.5659 0.3569 0.043 Uiso 0.25 1 calc PR A -1
C97 C 0.0099(13) 0.6010(5) 0.4454(5) 0.036(3) Uani 0.25 1 d PDU A -1
H97 H 0.0158 0.6626 0.4209 0.043 Uiso 0.25 1 calc PR A -1
C98 C 0.0109(14) 0.5682(5) 0.5204(5) 0.035(3) Uani 0.25 1 d PDU A -1
H98 H 0.0101 0.6080 0.5482 0.043 Uiso 0.25 1 calc PR A -1
C99 C 0.0131(12) 0.4775(6) 0.5534(5) 0.039(3) Uani 0.25 1 d PDU A -1
H99 H 0.0223 0.4537 0.6022 0.047 Uiso 0.25 1 calc PR A -1
C98A C 0.0015(15) 0.4215(5) 0.5142(5) 0.042(3) Uani 0.25 1 d PDU A -1
H98A H -0.0012 0.3594 0.5374 0.051 Uiso 0.25 1 calc PR A -1
C98B C -0.0020(18) 0.5646(6) 0.5162(5) 0.052(3) Uani 0.25 1 d PDU B -2
H98B H 0.0036 0.6266 0.4936 0.062 Uiso 0.25 1 calc PR B -2
C95A C -0.0061(14) 0.5306(6) 0.5902(5) 0.051(3) Uani 0.25 1 d PDU B -2
H95A H -0.0021 0.5685 0.6184 0.061 Uiso 0.25 1 calc PR B -2
C96A C -0.0160(16) 0.4410(7) 0.6232(5) 0.055(3) Uani 0.25 1 d PDU B -2
H96A H -0.0217 0.4172 0.6748 0.066 Uiso 0.25 1 calc PR B -2
C97A C -0.0177(15) 0.3848(6) 0.5806(5) 0.049(3) Uani 0.25 1 d PDU B -2
H97A H -0.0188 0.3223 0.6023 0.059 Uiso 0.25 1 calc PR B -2
C98C C -0.0178(19) 0.4210(7) 0.5069(6) 0.053(4) Uani 0.25 1 d PDU B -2
H98C H -0.0259 0.3846 0.4786 0.063 Uiso 0.25 1 calc PR B -2
C99A C -0.0059(16) 0.5115(7) 0.4747(5) 0.048(3) Uani 0.25 1 d PDU B -2
H99A H -0.0005 0.5362 0.4232 0.058 Uiso 0.25 1 calc PR B -2

loop_
_atom_site_aniso_label
_atom_site_aniso_U_11
_atom_site_aniso_U_22
_atom_site_aniso_U_33
_atom_site_aniso_U_23
_atom_site_aniso_U_13
_atom_site_aniso_U_12
Ru1 0.01892(14) 0.02932(19) 0.03083(17) -0.01155(14) -0.00484(12) -0.00237(13)
Ru2 0.02054(15) 0.0300(2) 0.03039(17) -0.01114(15) -0.00604(12) -0.00234(14)
P1 0.0231(5) 0.0265(6) 0.0328(5) -0.0110(5) -0.0049(4) -0.0038(4)
P2 0.0240(5) 0.0262(6) 0.0325(6) -0.0083(5) -0.0075(4) -0.0039(4)
N1 0.0139(14) 0.034(2) 0.0335(19) -0.0114(17) -0.0073(13) 0.0025(15)
N2 0.0209(16) 0.037(2) 0.034(2) -0.0117(18) -0.0050(15) 0.0000(16)
N3 0.0194(16) 0.032(2) 0.044(2) -0.0140(18) -0.0096(15) -0.0017(15)
N4 0.0200(16) 0.030(2) 0.0339(19) -0.0119(17) -0.0043(14) -0.0016(15)
N5 0.0205(16) 0.030(2) 0.0301(18) -0.0088(16) -0.0082(14) 0.0010(15)
N6 0.0243(16) 0.035(2) 0.0341(19) -0.0124(17) -0.0061(15) -0.0071(16)
N7 0.0259(17) 0.037(2) 0.0342(19) -0.0160(17) -0.0118(15) 0.0033(16)
N8 0.0229(16) 0.029(2) 0.037(2) -0.0151(17) 0.0021(15) -0.0082(15)
N9 0.0271(17) 0.037(2) 0.0329(19) -0.0171(17) -0.0068(15) -0.0024(17)
N10 0.0240(17) 0.037(2) 0.0327(19) -0.0168(17) -0.0039(15) -0.0025(16)
C1 0.0156(18) 0.035(3) 0.041(2) -0.017(2) -0.0022(17) -0.0013(18)
C2 0.025(2) 0.031(3) 0.037(2) -0.009(2) -0.0079(18) 0.0026(19)
C3 0.022(2) 0.045(3) 0.035(2) -0.012(2) -0.0016(18) 0.000(2)
C4 0.023(2) 0.050(3) 0.048(3) -0.018(2) -0.0124(19) -0.001(2)
C5 0.026(2) 0.051(3) 0.034(2) -0.018(2) -0.0031(18) -0.006(2)
C6 0.0178(18) 0.042(3) 0.027(2) -0.013(2) -0.0091(16) 0.0024(18)
C7 0.0265(19) 0.031(2) 0.028(2) -0.0112(19) -0.0078(17) -0.0041(18)
C8 0.0256(19) 0.029(2) 0.025(2) -0.0125(18) 0.0005(16) -0.0037(18)
C9 0.027(2) 0.036(3) 0.039(2) -0.016(2) -0.0082(18) 0.000(2)
C10 0.031(2) 0.044(3) 0.028(2) -0.014(2) -0.0005(18) -0.004(2)
C11 0.036(2) 0.041(3) 0.026(2) -0.008(2) 0.0004(19) -0.007(2)
C12 0.023(2) 0.040(3) 0.033(2) -0.011(2) -0.0003(18) -0.0070(19)
C13 0.026(2) 0.031(3) 0.037(2) -0.016(2) -0.0059(18) 0.0020(19)
C14 0.0240(19) 0.033(3) 0.039(2) -0.016(2) -0.0093(18) -0.0019(19)
C15 0.0204(18) 0.032(3) 0.037(2) -0.011(2) -0.0099(17) 0.0016(18)
C16 0.027(2) 0.037(3) 0.036(2) -0.015(2) -0.0099(18) 0.000(2)
C17 0.0241(19) 0.049(3) 0.047(3) -0.020(2) -0.0138(19) -0.004(2)
C18 0.026(2) 0.037(3) 0.035(2) -0.016(2) -0.0093(18) 0.0014(19)
C19 0.026(2) 0.029(2) 0.035(2) -0.012(2) -0.0054(17) -0.0074(18)
C20 0.0240(18) 0.023(2) 0.033(2) -0.0042(19) -0.0094(17) -0.0078(17)
C21 0.0245(18) 0.014(2) 0.038(2) -0.0078(18) -0.0138(17) 0.0024(17)
C22 0.0181(18) 0.027(2) 0.037(2) -0.0122(19) -0.0063(16) 0.0016(17)
C23 0.027(2) 0.034(3) 0.039(2) -0.019(2) -0.0097(18) -0.0054(19)
C24 0.023(2) 0.040(3) 0.036(2) -0.018(2) -0.0023(18) -0.002(2)
C25 0.025(2) 0.039(3) 0.035(2) -0.013(2) -0.0067(18) -0.005(2)
C26 0.0162(17) 0.032(3) 0.039(2) -0.013(2) -0.0049(17) 0.0015(17)
C27 0.0252(19) 0.031(3) 0.037(2) -0.014(2) -0.0110(17) -0.0010(19)
C28 0.029(2) 0.035(3) 0.041(2) -0.013(2) -0.0127(19) -0.002(2)
C29 0.029(2) 0.043(3) 0.043(3) -0.017(2) -0.0138(19) 0.007(2)
C30 0.038(2) 0.045(3) 0.045(3) -0.016(2) -0.016(2) -0.002(2)
C31 0.038(2) 0.042(3) 0.041(3) -0.007(2) -0.019(2) 0.003(2)
C32 0.034(2) 0.040(3) 0.040(3) -0.013(2) -0.011(2) 0.003(2)
C33 0.033(2) 0.038(3) 0.032(2) -0.012(2) -0.0147(18) -0.004(2)
C34 0.030(2) 0.030(2) 0.030(2) -0.0116(19) -0.0070(17) -0.0045(19)
C35 0.027(2) 0.034(3) 0.027(2) -0.0126(19) -0.0032(17) -0.0037(19)
C36 0.029(2) 0.041(3) 0.032(2) -0.013(2) -0.0059(18) -0.001(2)
C37 0.031(2) 0.046(3) 0.035(2) -0.019(2) -0.0043(19) -0.002(2)
C38 0.022(2) 0.048(3) 0.046(3) -0.023(2) -0.0039(19) 0.000(2)
C39 0.0183(18) 0.026(2) 0.044(3) -0.012(2) -0.0039(18) -0.0018(18)
C40 0.0218(19) 0.048(3) 0.037(2) -0.017(2) -0.0127(18) 0.003(2)
C41 0.025(2) 0.033(3) 0.041(2) -0.015(2) -0.0075(18) -0.0052(19)
C42 0.027(2) 0.033(3) 0.044(3) -0.017(2) -0.0075(19) -0.0065(19)
C43 0.032(2) 0.038(3) 0.052(3) -0.022(2) -0.013(2) 0.003(2)
C44 0.030(2) 0.046(3) 0.053(3) -0.017(3) -0.017(2) 0.007(2)
C45 0.032(2) 0.037(3) 0.039(2) -0.015(2) -0.0089(19) -0.003(2)
C46 0.0226(19) 0.040(3) 0.033(2) -0.013(2) -0.0048(17) 0.001(2)
C47 0.0233(19) 0.034(3) 0.035(2) -0.007(2) -0.0091(18) 0.0046(19)
C48 0.035(2) 0.031(3) 0.029(2) -0.011(2) -0.0035(18) -0.005(2)
C49 0.041(2) 0.037(3) 0.034(2) -0.011(2) -0.010(2) -0.003(2)
C50 0.031(2) 0.044(3) 0.034(2) -0.015(2) -0.0068(19) -0.005(2)
C51 0.027(2) 0.037(3) 0.040(3) -0.011(2) -0.0103(19) -0.002(2)
C52 0.025(2) 0.043(3) 0.034(2) -0.018(2) -0.0037(17) -0.006(2)
C53 0.028(2) 0.033(2) 0.048(3) -0.026(2) -0.0099(19) 0.0004(19)
C54 0.035(2) 0.043(3) 0.036(2) -0.014(2) -0.003(2) -0.008(2)
C55 0.037(3) 0.042(3) 0.037(3) -0.013(2) 0.003(2) -0.003(2)
C56 0.031(2) 0.037(3) 0.053(3) -0.020(2) 0.005(2) -0.008(2)
C57 0.027(2) 0.037(3) 0.057(3) -0.021(2) -0.005(2) -0.002(2)
C58 0.023(2) 0.036(3) 0.045(3) -0.017(2) -0.0025(19) -0.0077(19)
C59 0.0230(19) 0.033(3) 0.031(2) -0.006(2) -0.0053(17) -0.0053(19)
C60 0.0240(19) 0.040(3) 0.038(2) -0.018(2) -0.0068(18) -0.004(2)
C61 0.031(2) 0.037(3) 0.039(3) -0.012(2) -0.0097(19) -0.002(2)
C62 0.026(2) 0.048(3) 0.037(2) -0.018(2) -0.0040(18) -0.009(2)
C63 0.036(2) 0.034(3) 0.045(3) -0.018(2) -0.010(2) -0.004(2)
C64 0.034(2) 0.031(3) 0.034(2) -0.007(2) -0.0065(19) -0.003(2)
C65 0.027(2) 0.031(3) 0.038(2) -0.012(2) -0.0152(18) 0.0041(19)
C66 0.033(2) 0.029(3) 0.042(3) -0.015(2) -0.006(2) -0.004(2)
C67 0.028(2) 0.037(3) 0.048(3) -0.012(2) -0.005(2) -0.010(2)
C68 0.026(2) 0.047(3) 0.052(3) -0.021(3) 0.002(2) -0.003(2)
C69 0.036(2) 0.039(3) 0.039(3) -0.017(2) 0.000(2) -0.008(2)
C70 0.029(2) 0.032(3) 0.036(2) -0.008(2) -0.0044(19) -0.008(2)
C71 0.026(2) 0.038(3) 0.030(2) -0.007(2) -0.0055(17) -0.009(2)
C72 0.030(2) 0.071(5) 0.038(3) -0.004(3) -0.005(2) 0.003(3)
C73 0.041(3) 0.083(6) 0.042(3) 0.017(4) -0.009(3) -0.007(3)
C74 0.040(3) 0.042(4) 0.055(3) 0.000(3) -0.020(2) -0.002(3)
C75 0.032(2) 0.047(3) 0.054(3) -0.026(3) -0.017(2) 0.009(2)
C76 0.035(2) 0.043(3) 0.039(3) -0.013(2) -0.004(2) -0.001(2)
C77 0.038(3) 0.052(4) 0.048(3) -0.017(3) -0.008(2) -0.004(3)
C78 0.045(3) 0.044(3) 0.044(3) -0.016(2) -0.012(2) 0.001(3)
C79 0.037(3) 0.049(3) 0.053(3) -0.022(3) -0.015(2) 0.001(2)
C80 0.038(3) 0.049(3) 0.052(3) -0.015(3) -0.010(2) -0.010(3)
C81 0.054(3) 0.036(3) 0.056(3) -0.011(3) -0.024(3) -0.009(3)
C82 0.038(3) 0.054(4) 0.066(3) -0.031(3) -0.018(2) 0.011(3)
C83 0.060(4) 0.070(5) 0.054(4) -0.012(4) -0.012(3) 0.006(4)
C84 0.079(4) 0.065(4) 0.080(4) -0.037(4) -0.042(3) 0.015(4)
C85 0.047(3) 0.062(5) 0.090(5) -0.016(4) -0.026(3) -0.010(3)
C86 0.051(3) 0.067(5) 0.055(4) -0.014(3) -0.006(3) 0.002(3)
C87 0.059(3) 0.056(4) 0.065(4) -0.025(3) -0.024(3) 0.008(3)
C88 0.049(3) 0.067(5) 0.077(5) -0.015(4) -0.019(3) -0.005(3)
C89 0.041(3) 0.060(4) 0.051(3) -0.017(3) -0.003(2) -0.018(3)
C90 0.032(2) 0.044(3) 0.066(4) -0.019(3) -0.010(2) -0.001(2)
C91 0.033(2) 0.083(4) 0.055(3) -0.029(3) -0.007(2) -0.022(3)
C92 0.035(3) 0.054(4) 0.116(5) -0.054(4) 0.014(3) -0.013(3)
C93 0.042(3) 0.046(4) 0.111(6) 0.009(4) -0.020(4) -0.012(3)
C94 0.047(3) 0.076(5) 0.063(4) -0.003(4) -0.013(3) -0.025(3)
C95 0.041(8) 0.039(4) 0.046(4) -0.019(4) 0.001(6) -0.008(6)
C96 0.030(7) 0.041(4) 0.034(4) -0.016(3) 0.006(5) -0.011(6)
C97 0.039(7) 0.036(5) 0.032(4) -0.008(3) -0.005(6) -0.009(6)
C98 0.031(7) 0.040(4) 0.029(4) -0.007(4) 0.003(6) -0.010(6)
C99 0.033(7) 0.040(4) 0.038(5) -0.004(3) -0.004(6) -0.006(6)
C98A 0.033(8) 0.040(5) 0.046(5) -0.011(4) 0.004(7) -0.008(6)
C98B 0.042(8) 0.067(4) 0.048(4) -0.011(3) -0.016(7) -0.009(7)
C95A 0.040(7) 0.066(4) 0.052(4) -0.005(4) -0.030(6) -0.011(7)
C96A 0.048(8) 0.063(4) 0.055(4) -0.010(3) -0.020(7) -0.007(7)
C97A 0.029(8) 0.063(5) 0.052(4) -0.012(4) -0.012(7) 0.000(7)
C98C 0.040(9) 0.063(4) 0.053(5) -0.011(5) -0.013(7) -0.004(7)
C99A 0.031(7) 0.063(5) 0.047(5) -0.014(4) -0.006(7) -0.005(7)

loop_
_atom_type_symbol
_atom_type_description
_atom_type_scat_dispersion_real
_atom_type_scat_dispersion_imag
_atom_type_scat_source
C C 0.0181 0.0091 'International Tables Vol C Tables 4.2.6.8 and 6.1.1.4'
H H 0.0000 0.0000 'International Tables Vol C Tables 4.2.6.8 and 6.1.1.4'
N N 0.0311 0.0180 'International Tables Vol C Tables 4.2.6.8 and 6.1.1.4'
P P 0.2955 0.4335 'International Tables Vol C Tables 4.2.6.8 and 6.1.1.4'
Ru Ru 0.0552 3.2960 'International Tables Vol C Tables 4.2.6.8 and 6.1.1.4'

loop_
_geom_angle_atom_site_label_1
_geom_angle_atom_site_label_2
_geom_angle_atom_site_label_3
_geom_angle
N3 Ru1 N5 89.23(15)
N3 Ru1 N1 90.97(15)
N5 Ru1 N1 175.39(16)
N3 Ru1 C21 86.49(17)
N5 Ru1 C21 90.10(16)
N1 Ru1 C21 85.32(16)
N3 Ru1 P1 90.61(13)
N5 Ru1 P1 90.21(12)
N1 Ru1 P1 94.39(12)
C21 Ru1 P1 177.08(13)
N8 Ru2 N6 89.36(16)
N8 Ru2 N10 91.51(16)
N6 Ru2 N10 173.78(16)
N8 Ru2 C20 88.61(17)
N6 Ru2 C20 90.18(16)
N10 Ru2 C20 83.69(16)
N8 Ru2 P2 89.83(12)
N6 Ru2 P2 94.69(12)
N10 Ru2 P2 91.47(12)
C20 Ru2 P2 174.87(12)
C53 P1 C47 101.4(2)
C53 P1 C41 104.3(2)
C47 P1 C41 100.9(2)
C53 P1 Ru1 111.56(16)
C47 P1 Ru1 121.24(17)
C41 P1 Ru1 115.28(16)
C59 P2 C71 99.0(2)
C59 P2 C65 99.5(2)
C71 P2 C65 104.9(2)
C59 P2 Ru2 121.98(16)
C71 P2 Ru2 115.43(16)
C65 P2 Ru2 113.41(17)
C6 N1 C2 117.6(4)
C6 N1 Ru1 120.5(3)
C2 N1 Ru1 121.6(3)
C7 N2 C6 127.6(4)
C7 N3 C14 110.5(4)
C7 N3 Ru1 124.6(3)
C14 N3 Ru1 124.3(3)
C14 N4 C15 125.1(4)
C19 N5 C15 121.7(4)
C19 N5 Ru1 110.6(3)
C15 N5 Ru1 127.7(3)
C26 N6 C22 120.9(4)
C26 N6 Ru2 127.0(3)
C22 N6 Ru2 112.1(3)
C27 N7 C26 125.5(4)
C34 N8 C27 109.7(4)
C34 N8 Ru2 125.2(3)
C27 N8 Ru2 125.1(3)
C34 N9 C35 127.8(4)
C39 N10 C35 118.3(4)
C39 N10 Ru2 120.2(3)
C35 N10 Ru2 121.4(3)
C2 C1 H1A 109.5
C2 C1 H1B 109.5
H1A C1 H1B 109.5
C2 C1 H1C 109.5
H1A C1 H1C 109.5
H1B C1 H1C 109.5
N1 C2 C3 121.6(5)
N1 C2 C1 118.9(4)
C3 C2 C1 119.5(4)
C2 C3 C4 120.4(4)
C2 C3 H3 119.8
C4 C3 H3 119.8
C5 C4 C3 117.9(5)
C5 C4 H4 121.0
C3 C4 H4 121.0
C4 C5 C6 120.5(5)
C4 C5 H5 119.7
C6 C5 H5 119.7
N1 C6 N2 125.7(4)
N1 C6 C5 121.3(4)
N2 C6 C5 112.9(4)
N2 C7 N3 128.3(4)
N2 C7 C8 123.9(4)
N3 C7 C8 107.8(4)
C13 C8 C9 121.7(4)
C13 C8 C7 106.8(4)
C9 C8 C7 131.5(4)
C10 C9 C8 117.6(4)
C10 C9 H9 121.2
C8 C9 H9 121.2
C9 C10 C11 120.6(5)
C9 C10 H10 119.7
C11 C10 H10 119.7
C12 C11 C10 121.7(4)
C12 C11 H11 119.1
C10 C11 H11 119.1
C11 C12 C13 117.4(5)
C11 C12 H12 121.3
C13 C12 H12 121.3
C8 C13 C12 121.0(5)
C8 C13 C14 108.1(4)
C12 C13 C14 130.9(4)
N4 C14 N3 129.7(4)
N4 C14 C13 123.8(4)
N3 C14 C13 106.5(4)
N5 C15 N4 122.9(4)
N5 C15 C16 119.0(4)
N4 C15 C16 118.0(4)
C17 C16 C15 119.6(4)
C17 C16 H16 120.2
C15 C16 H16 120.2
C16 C17 C18 120.3(5)
C16 C17 H17 119.9
C18 C17 H17 119.9
C19 C18 C17 118.6(5)
C19 C18 H18 120.7
C17 C18 H18 120.7
N5 C19 C18 120.5(4)
N5 C19 C20 113.5(4)
C18 C19 C20 125.9(4)
C19 C20 Ru2 113.1(3)
C19 C20 H20A 109.0
Ru2 C20 H20A 109.0
C19 C20 H20B 109.0
Ru2 C20 H20B 109.0
H20A C20 H20B 107.8
C22 C21 Ru1 111.4(3)
C22 C21 H21A 109.4
Ru1 C21 H21A 109.4
C22 C21 H21B 109.4
Ru1 C21 H21B 109.4
H21A C21 H21B 108.0
N6 C22 C23 120.6(4)
N6 C22 C21 114.5(4)
C23 C22 C21 124.8(4)
C22 C23 C24 119.3(5)
C22 C23 H23 120.4
C24 C23 H23 120.4
C25 C24 C23 119.1(4)
C25 C24 H24 120.5
C23 C24 H24 120.5
C24 C25 C26 120.8(5)
C24 C25 H25 119.6
C26 C25 H25 119.6
N6 C26 N7 123.2(4)
N6 C26 C25 119.1(5)
N7 C26 C25 117.7(4)
N7 C27 N8 128.9(5)
N7 C27 C28 123.7(4)
N8 C27 C28 107.4(4)
C33 C28 C29 120.9(5)
C33 C28 C27 107.6(4)
C29 C28 C27 131.5(5)
C30 C29 C28 117.4(5)
C30 C29 H29 121.3
C28 C29 H29 121.3
C29 C30 C31 122.0(5)
C29 C30 H30 119.0
C31 C30 H30 119.0
C32 C31 C30 120.1(5)
C32 C31 H31 119.9
C30 C31 H31 119.9
C33 C32 C31 117.8(5)
C33 C32 H32 121.1
C31 C32 H32 121.1
C28 C33 C32 121.8(5)
C28 C33 C34 107.2(4)
C32 C33 C34 130.9(5)
N9 C34 N8 127.9(4)
N9 C34 C33 124.1(4)
N8 C34 C33 108.0(4)
N9 C35 N10 125.4(4)
N9 C35 C36 114.3(4)
N10 C35 C36 120.2(4)
C37 C36 C35 121.2(5)
C37 C36 H36 119.4
C35 C36 H36 119.4
C36 C37 C38 118.0(5)
C36 C37 H37 121.0
C38 C37 H37 121.0
C39 C38 C37 120.4(5)
C39 C38 H38 119.8
C37 C38 H38 119.8
N10 C39 C38 121.7(5)
N10 C39 C40 117.6(4)
C38 C39 C40 120.6(4)
C39 C40 H40A 109.5
C39 C40 H40B 109.5
H40A C40 H40B 109.5
C39 C40 H40C 109.5
H40A C40 H40C 109.5
H40B C40 H40C 109.5
C46 C41 C42 118.5(5)
C46 C41 P1 119.4(4)
C42 C41 P1 121.8(4)
C41 C42 C43 120.5(5)
C41 C42 H42 119.8
C43 C42 H42 119.8
C44 C43 C42 120.4(5)
C44 C43 H43 119.8
C42 C43 H43 119.8
C43 C44 C45 119.4(5)
C43 C44 H44 120.3
C45 C44 H44 120.3
C44 C45 C46 120.4(5)
C44 C45 H45 119.8
C46 C45 H45 119.8
C41 C46 C45 120.8(5)
C41 C46 H46 119.6
C45 C46 H46 119.6
C48 C47 C52 118.5(5)
C48 C47 P1 119.7(4)
C52 C47 P1 121.7(4)
C49 C48 C47 121.3(5)
C49 C48 H48 119.4
C47 C48 H48 119.4
C50 C49 C48 120.1(5)
C50 C49 H49 119.9
C48 C49 H49 119.9
C49 C50 C51 119.0(5)
C49 C50 H50 120.5
C51 C50 H50 120.5
C50 C51 C52 121.2(5)
C50 C51 H51 119.4
C52 C51 H51 119.4
C51 C52 C47 119.9(5)
C51 C52 H52 120.1
C47 C52 H52 120.1
C54 C53 C58 118.0(4)
C54 C53 P1 123.1(4)
C58 C53 P1 118.5(4)
C53 C54 C55 121.3(5)
C53 C54 H54 119.4
C55 C54 H54 119.4
C56 C55 C54 118.8(5)
C56 C55 H55 120.6
C54 C55 H55 120.6
C57 C56 C55 120.7(5)
C57 C56 H56 119.7
C55 C56 H56 119.7
C56 C57 C58 120.4(5)
C56 C57 H57 119.8
C58 C57 H57 119.8
C57 C58 C53 120.8(5)
C57 C58 H58 119.6
C53 C58 H58 119.6
C60 C59 C64 118.7(5)
C60 C59 P2 120.4(4)
C64 C59 P2 120.7(4)
C59 C60 C61 121.6(5)
C59 C60 H60 119.2
C61 C60 H60 119.2
C62 C61 C60 119.1(5)
C62 C61 H61 120.4
C60 C61 H61 120.4
C61 C62 C63 120.1(5)
C61 C62 H62 120.0
C63 C62 H62 120.0
C64 C63 C62 119.9(5)
C64 C63 H63 120.0
C62 C63 H63 120.0
C63 C64 C59 120.5(5)
C63 C64 H64 119.7
C59 C64 H64 119.7
C70 C65 C66 118.0(4)
C70 C65 P2 120.2(4)
C66 C65 P2 121.1(4)
C67 C66 C65 120.3(5)
C67 C66 H66 119.8
C65 C66 H66 119.8
C66 C67 C68 120.6(5)
C66 C67 H67 119.7
C68 C67 H67 119.7
C69 C68 C67 119.0(5)
C69 C68 H68 120.5
C67 C68 H68 120.5
C70 C69 C68 120.5(5)
C70 C69 H69 119.7
C68 C69 H69 119.7
C69 C70 C65 121.5(5)
C69 C70 H70 119.2
C65 C70 H70 119.2
C72 C71 C76 117.9(5)
C72 C71 P2 125.2(4)
C76 C71 P2 116.8(4)
C71 C72 C73 120.8(5)
C71 C72 H72 119.6
C73 C72 H72 119.6
C74 C73 C72 120.9(6)
C74 C73 H73 119.6
C72 C73 H73 119.6
C75 C74 C73 118.3(6)
C75 C74 H74 120.8
C73 C74 H74 120.8
C74 C75 C76 120.7(5)
C74 C75 H75 119.7
C76 C75 H75 119.7
C75 C76 C71 121.4(5)
C75 C76 H76 119.3
C71 C76 H76 119.3
C82 C77 C78 119.8(5)
C82 C77 H77 120.1
C78 C77 H77 120.1
C79 C78 C77 119.8(6)
C79 C78 H78 120.1
C77 C78 H78 120.1
C78 C79 C80 121.0(6)
C78 C79 H79 119.5
C80 C79 H79 119.5
C79 C80 C81 119.3(5)
C79 C80 H80 120.3
C81 C80 H80 120.3
C82 C81 C80 120.0(6)
C82 C81 H81 120.0
C80 C81 H81 120.0
C77 C82 C81 119.9(6)
C77 C82 H82 120.0
C81 C82 H82 120.0
C88 C83 C84 120.3(7)
C88 C83 H83 119.9
C84 C83 H83 119.9
C83 C84 C85 120.4(7)
C83 C84 H84 119.8
C85 C84 H84 119.8
C86 C85 C84 119.0(7)
C86 C85 H85 120.5
C84 C85 H85 120.5
C87 C86 C85 119.4(6)
C87 C86 H86 120.3
C85 C86 H86 120.3
C86 C87 C88 121.0(7)
C86 C87 H87 119.5
C88 C87 H87 119.5
C83 C88 C87 119.9(7)
C83 C88 H88 120.1
C87 C88 H88 120.1
C94 C89 C90 121.4(5)
C94 C89 H89 119.3
C90 C89 H89 119.3
C89 C90 C91 119.3(5)
C89 C90 H90 120.4
C91 C90 H90 120.4
C90 C91 C92 120.0(5)
C90 C91 H91 120.0
C92 C91 H91 120.0
C93 C92 C91 119.7(5)
C93 C92 H92 120.1
C91 C92 H92 120.1
C92 C93 C94 118.9(5)
C92 C93 H93 120.5
C94 C93 H93 120.5
C89 C94 C93 120.6(5)
C89 C94 H94 119.7
C93 C94 H94 119.7
C98A C95 C96 121.3(7)
C98A C95 H95 119.3
C96 C95 H95 119.3
C95 C96 C97 119.3(7)
C95 C96 H96 120.3
C97 C96 H96 120.3
C96 C97 C98 120.0(6)
C96 C97 H97 120.0
C98 C97 H97 120.0
C99 C98 C97 119.5(7)
C99 C98 H98 120.3
C97 C98 H98 120.3
C98 C99 C98A 118.9(7)
C98 C99 H99 120.5
C98A C99 H99 120.5
C95 C98A C99 120.5(7)
C95 C98A H98A 119.7
C99 C98A H98A 119.7
C99A C98B C95A 121.3(7)
C99A C98B H98B 119.4
C95A C98B H98B 119.4
C98B C95A C96A 119.3(7)
C98B C95A H95A 120.3
C96A C95A H95A 120.3
C95A C96A C97A 120.0(7)
C95A C96A H96A 120.0
C97A C96A H96A 120.0
C98C C97A C96A 119.6(7)
C98C C97A H97A 120.2
C96A C97A H97A 120.2
C97A C98C C99A 118.9(8)
C97A C98C H98C 120.5
C99A C98C H98C 120.5
C98B C99A C98C 120.6(7)
C98B C99A H99A 119.7
C98C C99A H99A 119.7

loop_
_geom_bond_atom_site_label_1
_geom_bond_atom_site_label_2
_geom_bond_distance
Ru1 N3 1.969(4)
Ru1 N5 2.027(4)
Ru1 N1 2.128(4)
Ru1 C21 2.222(4)
Ru1 P1 2.3922(13)
Ru2 N8 1.951(4)
Ru2 N6 2.044(4)
Ru2 N10 2.116(4)
Ru2 C20 2.208(5)
Ru2 P2 2.3888(13)
P1 C53 1.832(5)
P1 C47 1.840(6)
P1 C41 1.854(5)
P2 C59 1.844(5)
P2 C71 1.848(5)
P2 C65 1.852(5)
N1 C6 1.363(6)
N1 C2 1.375(6)
N2 C7 1.299(6)
N2 C6 1.381(6)
N3 C7 1.370(6)
N3 C14 1.385(6)
N4 C14 1.302(6)
N4 C15 1.376(6)
N5 C19 1.347(6)
N5 C15 1.357(6)
N6 C26 1.357(6)
N6 C22 1.361(6)
N7 C27 1.303(6)
N7 C26 1.378(6)
N8 C34 1.377(6)
N8 C27 1.389(6)
N9 C34 1.307(6)
N9 C35 1.370(6)
N10 C39 1.362(6)
N10 C35 1.374(6)
C1 C2 1.481(7)
C1 H1A 0.9800
C1 H1B 0.9800
C1 H1C 0.9800
C2 C3 1.378(7)
C3 C4 1.396(8)
C3 H3 0.9500
C4 C5 1.368(7)
C4 H4 0.9500
C5 C6 1.401(6)
C5 H5 0.9500
C7 C8 1.465(6)
C8 C13 1.382(7)
C8 C9 1.393(7)
C9 C10 1.391(6)
C9 H9 0.9500
C10 C11 1.401(7)
C10 H10 0.9500
C11 C12 1.382(7)
C11 H11 0.9500
C12 C13 1.402(6)
C12 H12 0.9500
C13 C14 1.469(7)
C15 C16 1.395(7)
C16 C17 1.374(7)
C16 H16 0.9500
C17 C18 1.392(6)
C17 H17 0.9500
C18 C19 1.381(7)
C18 H18 0.9500
C19 C20 1.491(6)
C20 H20A 0.9900
C20 H20B 0.9900
C21 C22 1.484(6)
C21 H21A 0.9900
C21 H21B 0.9900
C22 C23 1.379(6)
C23 C24 1.392(7)
C23 H23 0.9500
C24 C25 1.374(7)
C24 H24 0.9500
C25 C26 1.390(6)
C25 H25 0.9500
C27 C28 1.463(7)
C28 C33 1.388(7)
C28 C29 1.402(7)
C29 C30 1.384(8)
C29 H29 0.9500
C30 C31 1.406(8)
C30 H30 0.9500
C31 C32 1.398(7)
C31 H31 0.9500
C32 C33 1.390(7)
C32 H32 0.9500
C33 C34 1.462(7)
C35 C36 1.384(6)
C36 C37 1.372(7)
C36 H36 0.9500
C37 C38 1.382(8)
C37 H37 0.9500
C38 C39 1.369(7)
C38 H38 0.9500
C39 C40 1.498(7)
C40 H40A 0.9800
C40 H40B 0.9800
C40 H40C 0.9800
C41 C46 1.380(7)
C41 C42 1.395(7)
C42 C43 1.398(7)
C42 H42 0.9500
C43 C44 1.373(8)
C43 H43 0.9500
C44 C45 1.385(8)
C44 H44 0.9500
C45 C46 1.391(7)
C45 H45 0.9500
C46 H46 0.9500
C47 C48 1.393(7)
C47 C52 1.401(7)
C48 C49 1.390(7)
C48 H48 0.9500
C49 C50 1.388(8)
C49 H49 0.9500
C50 C51 1.390(7)
C50 H50 0.9500
C51 C52 1.391(7)
C51 H51 0.9500
C52 H52 0.9500
C53 C54 1.391(7)
C53 C58 1.405(7)
C54 C55 1.400(7)
C54 H54 0.9500
C55 C56 1.392(8)
C55 H55 0.9500
C56 C57 1.368(8)
C56 H56 0.9500
C57 C58 1.383(7)
C57 H57 0.9500
C58 H58 0.9500
C59 C60 1.383(7)
C59 C64 1.387(7)
C60 C61 1.385(7)
C60 H60 0.9500
C61 C62 1.379(8)
C61 H61 0.9500
C62 C63 1.394(8)
C62 H62 0.9500
C63 C64 1.380(8)
C63 H63 0.9500
C64 H64 0.9500
C65 C70 1.401(7)
C65 C66 1.405(7)
C66 C67 1.388(7)
C66 H66 0.9500
C67 C68 1.395(8)
C67 H67 0.9500
C68 C69 1.391(8)
C68 H68 0.9500
C69 C70 1.369(7)
C69 H69 0.9500
C70 H70 0.9500
C71 C72 1.360(7)
C71 C76 1.386(7)
C72 C73 1.404(9)
C72 H72 0.9500
C73 C74 1.374(9)
C73 H73 0.9500
C74 C75 1.369(8)
C74 H74 0.9500
C75 C76 1.384(8)
C75 H75 0.9500
C76 H76 0.9500
C77 C82 1.379(9)
C77 C78 1.397(8)
C77 H77 0.9500
C78 C79 1.358(8)
C78 H78 0.9500
C79 C80 1.381(9)
C79 H79 0.9500
C80 C81 1.390(8)
C80 H80 0.9500
C81 C82 1.382(8)
C81 H81 0.9500
C82 H82 0.9500
C83 C88 1.364(12)
C83 C84 1.365(11)
C83 H83 0.9500
C84 C85 1.393(10)
C84 H84 0.9500
C85 C86 1.386(11)
C85 H85 0.9500
C86 C87 1.371(10)
C86 H86 0.9500
C87 C88 1.372(10)
C87 H87 0.9500
C88 H88 0.9500
C89 C94 1.353(8)
C89 C90 1.373(7)
C89 H89 0.9500
C90 C91 1.376(7)
C90 H90 0.9500
C91 C92 1.402(7)
C91 H91 0.9500
C92 C93 1.382(8)
C92 H92 0.9500
C93 C94 1.392(9)
C93 H93 0.9500
C94 H94 0.9500
C95 C98A 1.355(10)
C95 C96 1.370(8)
C95 H95 0.9500
C96 C97 1.379(9)
C96 H96 0.9500
C97 C98 1.403(9)
C97 H97 0.9500
C98 C99 1.381(9)
C98 H98 0.9500
C99 C98A 1.392(11)
C99 H99 0.9500
C98A H98A 0.9500
C98B C99A 1.354(10)
C98B C95A 1.371(9)
C98B H98B 0.9500
C95A C96A 1.377(9)
C95A H95A 0.9500
C96A C97A 1.403(10)
C96A H96A 0.9500
C97A C98C 1.381(10)
C97A H97A 0.9500
C98C C99A 1.392(11)
C98C H98C 0.9500
C99A H99A 0.9500

loop_
_geom_torsion_atom_site_label_1
_geom_torsion_atom_site_label_2
_geom_torsion_atom_site_label_3
_geom_torsion_atom_site_label_4
_geom_torsion
N3 Ru1 P1 C53 -29.2(2)
N5 Ru1 P1 C53 60.0(2)
N1 Ru1 P1 C53 -120.2(2)
C21 Ru1 P1 C53 -36(2)
N3 Ru1 P1 C47 -148.4(2)
N5 Ru1 P1 C47 -59.2(2)
N1 Ru1 P1 C47 120.6(2)
C21 Ru1 P1 C47 -155(2)
N3 Ru1 P1 C41 89.5(2)
N5 Ru1 P1 C41 178.7(2)
N1 Ru1 P1 C41 -1.5(2)
C21 Ru1 P1 C41 83(2)
N8 Ru2 P2 C59 -137.9(2)
N6 Ru2 P2 C59 -48.6(2)
N10 Ru2 P2 C59 130.6(2)
C20 Ru2 P2 C59 149.8(14)
N8 Ru2 P2 C71 -17.8(2)
N6 Ru2 P2 C71 71.5(2)
N10 Ru2 P2 C71 -109.3(2)
C20 Ru2 P2 C71 -90.0(14)
N8 Ru2 P2 C65 103.3(2)
N6 Ru2 P2 C65 -167.4(2)
N10 Ru2 P2 C65 11.8(2)
C20 Ru2 P2 C65 31.1(14)
N3 Ru1 N1 C6 16.2(4)
N5 Ru1 N1 C6 -76.2(19)
C21 Ru1 N1 C6 -70.2(4)
P1 Ru1 N1 C6 106.9(4)
N3 Ru1 N1 C2 -169.8(4)
N5 Ru1 N1 C2 97.8(18)
C21 Ru1 N1 C2 103.8(4)
P1 Ru1 N1 C2 -79.1(4)
N5 Ru1 N3 C7 165.5(4)
N1 Ru1 N3 C7 -9.9(4)
C21 Ru1 N3 C7 75.4(4)
P1 Ru1 N3 C7 -104.3(4)
N5 Ru1 N3 C14 -4.9(4)
N1 Ru1 N3 C14 179.7(4)
C21 Ru1 N3 C14 -95.0(4)
P1 Ru1 N3 C14 85.3(4)
N3 Ru1 N5 C19 -171.2(3)
N1 Ru1 N5 C19 -78.8(19)
C21 Ru1 N5 C19 -84.7(3)
P1 Ru1 N5 C19 98.2(3)
N3 Ru1 N5 C15 11.2(4)
N1 Ru1 N5 C15 103.7(18)
C21 Ru1 N5 C15 97.7(4)
P1 Ru1 N5 C15 -79.4(4)
N8 Ru2 N6 C26 9.5(4)
N10 Ru2 N6 C26 107.6(15)
C20 Ru2 N6 C26 98.1(4)
P2 Ru2 N6 C26 -80.3(4)
N8 Ru2 N6 C22 -168.4(3)
N10 Ru2 N6 C22 -70.3(15)
C20 Ru2 N6 C22 -79.8(3)
P2 Ru2 N6 C22 101.8(3)
N6 Ru2 N8 C34 173.0(4)
N10 Ru2 N8 C34 -0.8(4)
C20 Ru2 N8 C34 82.8(4)
P2 Ru2 N8 C34 -92.3(4)
N6 Ru2 N8 C27 -7.8(4)
N10 Ru2 N8 C27 178.3(4)
C20 Ru2 N8 C27 -98.0(4)
P2 Ru2 N8 C27 86.9(4)
N8 Ru2 N10 C39 -176.3(4)
N6 Ru2 N10 C39 85.7(15)
C20 Ru2 N10 C39 95.3(4)
P2 Ru2 N10 C39 -86.5(4)
N8 Ru2 N10 C35 7.8(4)
N6 Ru2 N10 C35 -90.2(15)
C20 Ru2 N10 C35 -80.6(4)
P2 Ru2 N10 C35 97.7(4)
C6 N1 C2 C3 8.8(7)
Ru1 N1 C2 C3 -165.4(4)
C6 N1 C2 C1 -170.9(5)
Ru1 N1 C2 C1 14.9(6)
N1 C2 C3 C4 -3.5(8)
C1 C2 C3 C4 176.2(5)
C2 C3 C4 C5 -2.7(8)
C3 C4 C5 C6 3.5(9)
C2 N1 C6 N2 169.8(5)
Ru1 N1 C6 N2 -15.9(7)
C2 N1 C6 C5 -8.0(7)
Ru1 N1 C6 C5 166.2(4)
C7 N2 C6 N1 3.7(9)
C7 N2 C6 C5 -178.3(5)
C4 C5 C6 N1 2.0(8)
C4 C5 C6 N2 -176.1(5)
C6 N2 C7 N3 5.0(9)
C6 N2 C7 C8 -177.1(5)
C14 N3 C7 N2 173.2(5)
Ru1 N3 C7 N2 1.7(8)
C14 N3 C7 C8 -5.0(6)
Ru1 N3 C7 C8 -176.5(3)
N2 C7 C8 C13 -175.3(5)
N3 C7 C8 C13 2.9(6)
N2 C7 C8 C9 4.9(9)
N3 C7 C8 C9 -176.8(5)
C13 C8 C9 C10 -0.1(8)
C7 C8 C9 C10 179.7(5)
C8 C9 C10 C11 1.7(8)
C9 C10 C11 C12 -0.9(9)
C10 C11 C12 C13 -1.6(8)
C9 C8 C13 C12 -2.4(8)
C7 C8 C13 C12 177.8(5)
C9 C8 C13 C14 179.8(5)
C7 C8 C13 C14 0.0(6)
C11 C12 C13 C8 3.2(8)
C11 C12 C13 C14 -179.6(5)
C15 N4 C14 N3 6.1(9)
C15 N4 C14 C13 -172.3(5)
C7 N3 C14 N4 -173.7(5)
Ru1 N3 C14 N4 -2.1(8)
C7 N3 C14 C13 4.9(6)
Ru1 N3 C14 C13 176.5(3)
C8 C13 C14 N4 175.8(5)
C12 C13 C14 N4 -1.6(9)
C8 C13 C14 N3 -2.9(6)
C12 C13 C14 N3 179.6(5)
C19 N5 C15 N4 171.6(5)
Ru1 N5 C15 N4 -11.1(7)
C19 N5 C15 C16 -6.3(7)
Ru1 N5 C15 C16 171.0(4)
C14 N4 C15 N5 1.0(8)
C14 N4 C15 C16 178.9(5)
N5 C15 C16 C17 2.4(8)
N4 C15 C16 C17 -175.6(5)
C15 C16 C17 C18 0.9(8)
C16 C17 C18 C19 -0.6(8)
C15 N5 C19 C18 6.7(7)
Ru1 N5 C19 C18 -171.0(4)
C15 N5 C19 C20 -170.7(4)
Ru1 N5 C19 C20 11.6(5)
C17 C18 C19 N5 -3.2(8)
C17 C18 C19 C20 173.9(5)
N5 C19 C20 Ru2 89.2(4)
C18 C19 C20 Ru2 -88.0(5)
N8 Ru2 C20 C19 71.2(3)
N6 Ru2 C20 C19 -18.2(4)
N10 Ru2 C20 C19 162.8(4)
P2 Ru2 C20 C19 143.4(12)
N3 Ru1 C21 C22 74.2(3)
N5 Ru1 C21 C22 -15.0(3)
N1 Ru1 C21 C22 165.4(3)
P1 Ru1 C21 C22 81(2)
C26 N6 C22 C23 6.4(7)
Ru2 N6 C22 C23 -175.6(4)
C26 N6 C22 C21 -171.2(4)
Ru2 N6 C22 C21 6.9(5)
Ru1 C21 C22 N6 89.8(4)
Ru1 C21 C22 C23 -87.6(5)
N6 C22 C23 C24 -2.3(7)
C21 C22 C23 C24 174.9(5)
C22 C23 C24 C25 -1.3(7)
C23 C24 C25 C26 1.0(8)
C22 N6 C26 N7 172.3(5)
Ru2 N6 C26 N7 -5.4(7)
C22 N6 C26 C25 -6.6(7)
Ru2 N6 C26 C25 175.7(4)
C27 N7 C26 N6 -4.0(8)
C27 N7 C26 C25 174.8(5)
C24 C25 C26 N6 2.9(8)
C24 C25 C26 N7 -176.0(5)
C26 N7 C27 N8 5.9(8)
C26 N7 C27 C28 -174.9(5)
C34 N8 C27 N7 -178.4(5)
Ru2 N8 C27 N7 2.4(7)
C34 N8 C27 C28 2.3(5)
Ru2 N8 C27 C28 -176.9(3)
N7 C27 C28 C33 179.9(5)
N8 C27 C28 C33 -0.8(6)
N7 C27 C28 C29 -0.2(9)
N8 C27 C28 C29 179.1(6)
C33 C28 C29 C30 0.0(8)
C27 C28 C29 C30 -179.9(5)
C28 C29 C30 C31 0.3(9)
C29 C30 C31 C32 -0.8(9)
C30 C31 C32 C33 1.0(8)
C29 C28 C33 C32 0.3(8)
C27 C28 C33 C32 -179.8(5)
C29 C28 C33 C34 179.1(5)
C27 C28 C33 C34 -0.9(6)
C31 C32 C33 C28 -0.7(8)
C31 C32 C33 C34 -179.3(5)
C35 N9 C34 N8 3.0(8)
C35 N9 C34 C33 -177.7(5)
C27 N8 C34 N9 176.5(5)
Ru2 N8 C34 N9 -4.3(7)
C27 N8 C34 C33 -2.9(5)
Ru2 N8 C34 C33 176.3(3)
C28 C33 C34 N9 -177.1(5)
C32 C33 C34 N9 1.7(9)
C28 C33 C34 N8 2.4(6)
C32 C33 C34 N8 -178.9(5)
C34 N9 C35 N10 5.9(8)
C34 N9 C35 C36 -177.0(5)
C39 N10 C35 N9 172.7(5)
Ru2 N10 C35 N9 -11.3(7)
C39 N10 C35 C36 -4.2(7)
Ru2 N10 C35 C36 171.8(4)
N9 C35 C36 C37 -176.1(5)
N10 C35 C36 C37 1.1(8)
C35 C36 C37 C38 1.8(8)
C36 C37 C38 C39 -1.6(8)
C35 N10 C39 C38 4.4(7)
Ru2 N10 C39 C38 -171.6(4)
C35 N10 C39 C40 -173.9(4)
Ru2 N10 C39 C40 10.1(6)
C37 C38 C39 N10 -1.6(8)
C37 C38 C39 C40 176.7(5)
C53 P1 C41 C46 74.1(4)
C47 P1 C41 C46 178.9(4)
Ru1 P1 C41 C46 -48.6(4)
C53 P1 C41 C42 -111.3(4)
C47 P1 C41 C42 -6.4(4)
Ru1 P1 C41 C42 126.1(4)
C46 C41 C42 C43 0.1(7)
P1 C41 C42 C43 -174.6(4)
C41 C42 C43 C44 -0.9(8)
C42 C43 C44 C45 1.0(8)
C43 C44 C45 C46 -0.4(8)
C42 C41 C46 C45 0.5(7)
P1 C41 C46 C45 175.3(4)
C44 C45 C46 C41 -0.4(8)
C53 P1 C47 C48 -150.9(4)
C41 P1 C47 C48 101.9(4)
Ru1 P1 C47 C48 -26.8(5)
C53 P1 C47 C52 33.0(4)
C41 P1 C47 C52 -74.2(4)
Ru1 P1 C47 C52 157.1(3)
C52 C47 C48 C49 0.7(7)
P1 C47 C48 C49 -175.5(4)
C47 C48 C49 C50 -0.1(8)
C48 C49 C50 C51 -0.5(8)
C49 C50 C51 C52 0.4(8)
C50 C51 C52 C47 0.3(7)
C48 C47 C52 C51 -0.8(7)
P1 C47 C52 C51 175.3(4)
C47 P1 C53 C54 -141.7(5)
C41 P1 C53 C54 -37.2(5)
Ru1 P1 C53 C54 87.9(5)
C47 P1 C53 C58 46.2(4)
C41 P1 C53 C58 150.7(4)
Ru1 P1 C53 C58 -84.2(4)
C58 C53 C54 C55 -1.5(8)
P1 C53 C54 C55 -173.7(4)
C53 C54 C55 C56 2.4(9)
C54 C55 C56 C57 -2.6(9)
C55 C56 C57 C58 1.8(9)
C56 C57 C58 C53 -0.8(8)
C54 C53 C58 C57 0.7(8)
P1 C53 C58 C57 173.2(4)
C71 P2 C59 C60 -144.2(4)
C65 P2 C59 C60 108.9(4)
Ru2 P2 C59 C60 -16.5(4)
C71 P2 C59 C64 40.7(4)
C65 P2 C59 C64 -66.2(4)
Ru2 P2 C59 C64 168.4(3)
C64 C59 C60 C61 1.6(7)
P2 C59 C60 C61 -173.6(4)
C59 C60 C61 C62 0.5(7)
C60 C61 C62 C63 -1.6(7)
C61 C62 C63 C64 0.6(7)
C62 C63 C64 C59 1.5(7)
C60 C59 C64 C63 -2.6(7)
P2 C59 C64 C63 172.6(4)
C59 P2 C65 C70 169.5(4)
C71 P2 C65 C70 67.5(5)
Ru2 P2 C65 C70 -59.4(4)
C59 P2 C65 C66 -20.7(5)
C71 P2 C65 C66 -122.7(4)
Ru2 P2 C65 C66 110.4(4)
C70 C65 C66 C67 0.4(8)
P2 C65 C66 C67 -169.6(4)
C65 C66 C67 C68 -0.8(8)
C66 C67 C68 C69 0.2(9)
C67 C68 C69 C70 0.6(9)
C68 C69 C70 C65 -0.9(9)
C66 C65 C70 C69 0.4(8)
P2 C65 C70 C69 170.5(4)
C59 P2 C71 C72 -128.5(5)
C65 P2 C71 C72 -26.2(6)
Ru2 P2 C71 C72 99.4(5)
C59 P2 C71 C76 54.7(5)
C65 P2 C71 C76 157.1(4)
Ru2 P2 C71 C76 -77.3(4)
C76 C71 C72 C73 -2.6(10)
P2 C71 C72 C73 -179.3(6)
C71 C72 C73 C74 1.5(12)
C72 C73 C74 C75 -0.2(11)
C73 C74 C75 C76 0.0(10)
C74 C75 C76 C71 -1.2(9)
C72 C71 C76 C75 2.5(9)
P2 C71 C76 C75 179.5(5)
C82 C77 C78 C79 -0.9(10)
C77 C78 C79 C80 0.0(10)
C78 C79 C80 C81 0.6(10)
C79 C80 C81 C82 -0.4(9)
C78 C77 C82 C81 1.1(10)
C80 C81 C82 C77 -0.4(10)
C88 C83 C84 C85 -0.1(12)
C83 C84 C85 C86 0.4(12)
C84 C85 C86 C87 -0.5(11)
C85 C86 C87 C88 0.3(11)
C84 C83 C88 C87 -0.2(12)
C86 C87 C88 C83 0.1(12)
C94 C89 C90 C91 1.8(8)
C89 C90 C91 C92 0.9(8)
C90 C91 C92 C93 -2.1(8)
C91 C92 C93 C94 0.7(9)
C90 C89 C94 C93 -3.2(9)
C92 C93 C94 C89 1.9(9)
C98A C95 C96 C97 -3(2)
C95 C96 C97 C98 -1(2)
C96 C97 C98 C99 7(3)
C97 C98 C99 C98A -8(3)
C96 C95 C98A C99 2(3)
C98 C99 C98A C95 4(3)
C99A C98B C95A C96A -1(3)
C98B C95A C96A C97A 3(3)
C95A C96A C97A C98C -5(3)
C96A C97A C98C C99A 6(3)
C95A C98B C99A C98C 2(4)
C97A C98C C99A C98B -5(4)
